data_2217146
loop_
_publ_author_name
'D. Sudha'
'K. Chinnakali'
'M. Jayagobi'
'R. Raghunathan'
'Hoong-Kun Fun'

_publ_section_title
;
 7-Bromo-3-ethyl-9-phenyl-2-tosylpyrrolo[3,4-<i>b</i>]quinoline
;
_journal_coeditor_code IS2257
_journal_issue 1
_journal_name_full 'Acta Crystallographica Section E'
_journal_page_first o134
_journal_page_last o134
_journal_paper_doi 10.1107/S1600536807063222
_journal_volume 64
_journal_year 2008
_chemical_formula_iupac 'C26 H27 Br N2 O2 S'
_chemical_formula_moiety 'C26 H27 Br N2 O2 S'
_chemical_formula_sum 'C26 H27 Br N2 O2 S'
_chemical_formula_weight 511.47
_chemical_name_systematic
;
7-Bromo-3-ethyl-9-phenyl-2-tosylpyrrolo[3,4-b]quinoline
;
_space_group_IT_number 14
_symmetry_cell_setting monoclinic
_symmetry_space_group_name_Hall '-P 2ybc'
_symmetry_space_group_name_H-M 'P 1 21/c 1'
_atom_sites_solution_hydrogens geom
_atom_sites_solution_primary direct
_atom_sites_solution_secondary difmap
_audit_creation_method SHELXL-97
_cell_angle_alpha 90.00
_cell_angle_beta 116.9300(10)
_cell_angle_gamma 90.00
_cell_formula_units_Z 4
_cell_length_a 9.6293(2)
_cell_length_b 13.4574(3)
_cell_length_c 20.2179(4)
_cell_measurement_reflns_used 5745
_cell_measurement_temperature 100.00(10)
_cell_measurement_theta_max 38.40
_cell_measurement_theta_min 2.37
_cell_volume 2335.84(9)
_computing_cell_refinement 'APEX2 (Bruker, 2005)'
_computing_data_collection 'APEX2 (Bruker, 2005)'
_computing_data_reduction 'SAINT (Bruker, 2005)'
_computing_molecular_graphics 'SHELXTL (Sheldrick, 1998)'
_computing_publication_material
;
SHELXTL and PLATON (Spek, 2003)
;
_computing_structure_refinement 'SHELXTL (Sheldrick, 1998)'
_computing_structure_solution 'SHELXTL (Sheldrick, 1998)'
_diffrn_ambient_temperature 100.00(10)
_diffrn_detector_area_resol_mean 8.33
_diffrn_measured_fraction_theta_full 0.988
_diffrn_measured_fraction_theta_max 0.988
_diffrn_measurement_device_type
;
Bruker SMART APEXII CCD area-detector diffractometer
;
_diffrn_measurement_method '\w scans'
_diffrn_radiation_monochromator graphite
_diffrn_radiation_source 'fine-focus sealed tube'
_diffrn_radiation_type MoK\a
_diffrn_radiation_wavelength 0.71073
_diffrn_reflns_av_R_equivalents 0.0549
_diffrn_reflns_av_sigmaI/netI 0.0494
_diffrn_reflns_limit_h_max 17
_diffrn_reflns_limit_h_min -16
_diffrn_reflns_limit_k_max 23
_diffrn_reflns_limit_k_min -24
_diffrn_reflns_limit_l_max 36
_diffrn_reflns_limit_l_min -36
_diffrn_reflns_number 58171
_diffrn_reflns_theta_full 40.00
_diffrn_reflns_theta_max 40.00
_diffrn_reflns_theta_min 2.26
_diffrn_standards_number 0
_exptl_absorpt_coefficient_mu 1.875
_exptl_absorpt_correction_T_max 0.5294
_exptl_absorpt_correction_T_min 0.3227
_exptl_absorpt_correction_type multi-scan
_exptl_absorpt_process_details '(<i>SADABS</i>; Bruker, 2005)'
_exptl_crystal_colour colourless
_exptl_crystal_density_diffrn 1.454
_exptl_crystal_density_method 'not measured'
_exptl_crystal_description Block
_exptl_crystal_F_000 1056
_exptl_crystal_size_max 0.58
_exptl_crystal_size_mid 0.52
_exptl_crystal_size_min 0.34
_refine_diff_density_max 1.132
_refine_diff_density_min -0.631
_refine_ls_extinction_method none
_refine_ls_goodness_of_fit_ref 1.011
_refine_ls_hydrogen_treatment mixed
_refine_ls_matrix_type full
_refine_ls_number_parameters 294
_refine_ls_number_reflns 14302
_refine_ls_number_restraints 0
_refine_ls_restrained_S_all 1.011
_refine_ls_R_factor_all 0.0740
_refine_ls_R_factor_gt 0.0358
_refine_ls_shift/su_max 0.001
_refine_ls_shift/su_mean <0.001
_refine_ls_structure_factor_coef Fsqd
_refine_ls_weighting_details 'calc w=1/[\s^2^(Fo^2^)+(0.0418P)^2^+0.5198P] where P=(Fo^2^+2Fc^2^)/3'
_refine_ls_weighting_scheme calc
_refine_ls_wR_factor_gt 0.0783
_refine_ls_wR_factor_ref 0.0943
_reflns_number_gt 9599
_reflns_number_total 14302
_reflns_threshold_expression I>2\s(I)
_cod_data_source_file is2257.cif
_cod_data_source_block I
_cod_depositor_comments
;
The following automatic conversions were performed:
'_symmetry_cell_setting' value 'Monoclinic' changed to 'monoclinic'
according to '/home/saulius/struct/CIF-dictionaries/cif_core.dic'
dictionary named 'cif_core.dic' version 2.4.1 from 2010-06-29.

Automatic conversion script
Id: cif_fix_enum 1527 2010-12-29 10:47:43Z saulius 

The following automatic conversions were performed:

'_symmetry_cell_setting' value 'Monoclinic' changed to 'monoclinic'
according to /home/saulius/struct/CIF-dictionaries/cif_core.dic
dictionary named 'cif_core.dic' version 2.4.1 from 2010-06-29.

Automatic conversion script
Id: cif_fix_values 1715 2011-07-08 13:25:40Z adriana 
;
_cod_original_sg_symbol_H-M 'P 21/c'
_cod_database_code 2217146
_cod_database_fobs_code 2217146

loop_
_symmetry_equiv_pos_as_xyz
'x, y, z'
'-x, y+1/2, -z+1/2'
'-x, -y, -z'
'x, -y-1/2, z-1/2'

loop_
_atom_site_type_symbol
_atom_site_label
_atom_site_fract_x
_atom_site_fract_y
_atom_site_fract_z
_atom_site_U_iso_or_equiv
_atom_site_adp_type
_atom_site_calc_flag
_atom_site_refinement_flags
_atom_site_occupancy
Br Br1 0.009166(12) 0.383484(9) -0.061858(7) 0.01903(3) Uani d . 1
S S1 1.10805(3) 0.50065(2) 0.342333(16) 0.01644(5) Uani d . 1
O O1 1.16380(10) 0.60150(7) 0.35422(6) 0.02221(18) Uani d . 1
O O2 1.21739(10) 0.42008(7) 0.36992(5) 0.02180(17) Uani d . 1
N N1 1.00957(10) 0.48551(7) 0.25246(6) 0.01539(16) Uani d . 1
N N2 0.70188(11) 0.31729(7) 0.13123(6) 0.01682(17) Uani d . 1
H H1N2 0.738(2) 0.2632(16) 0.1260(10) 0.024(4) Uiso d . 1
C C1 0.87389(12) 0.55496(8) 0.21501(6) 0.01499(18) Uani d . 1
H H1A 0.8835 0.5940 0.1770 0.018 Uiso calc R 1
H H1B 0.8642 0.5993 0.2505 0.018 Uiso calc R 1
C C2 0.73638(11) 0.48360(8) 0.18133(6) 0.01310(16) Uani d . 1
H H2 0.7174 0.4574 0.2217 0.016 Uiso calc R 1
C C3 0.58180(11) 0.52210(8) 0.12093(6) 0.01333(16) Uani d . 1
H H3 0.6032 0.5603 0.0853 0.016 Uiso calc R 1
C C4 0.48065(12) 0.43277(8) 0.08039(6) 0.01331(16) Uani d . 1
C C5 0.32017(12) 0.44516(8) 0.03642(6) 0.01504(17) Uani d . 1
H H5 0.2750 0.5070 0.0341 0.018 Uiso calc R 1
C C6 0.22782(12) 0.36598(8) -0.00374(6) 0.01598(18) Uani d . 1
C C7 0.29217(13) 0.27321(9) -0.00227(7) 0.01821(19) Uani d . 1
H H7 0.2302 0.2211 -0.0305 0.022 Uiso calc R 1
C C8 0.45046(13) 0.25954(9) 0.04208(7) 0.01821(19) Uani d . 1
H H8 0.4942 0.1974 0.0438 0.022 Uiso calc R 1
C C9 0.54584(12) 0.33745(8) 0.08428(6) 0.01469(17) Uani d . 1
C C10 0.80650(12) 0.40097(8) 0.15527(6) 0.01407(17) Uani d . 1
H H10 0.8271 0.4245 0.1147 0.017 Uiso calc R 1
C C11 0.95981(12) 0.38117(8) 0.22454(6) 0.01524(17) Uani d . 1
H H11 0.9365 0.3457 0.2607 0.018 Uiso calc R 1
C C12 0.97389(13) 0.48916(9) 0.37889(7) 0.01797(19) Uani d . 1
C C13 0.93661(13) 0.39511(9) 0.39459(7) 0.0197(2) Uani d . 1
H H13 0.9872 0.3392 0.3891 0.024 Uiso calc R 1
C C14 0.82254(14) 0.38560(11) 0.41864(7) 0.0231(2) Uani d . 1
H H14 0.7998 0.3231 0.4308 0.028 Uiso calc R 1
C C15 0.74214(15) 0.46833(12) 0.42474(7) 0.0246(2) Uani d . 1
C C16 0.78110(17) 0.56192(12) 0.40851(8) 0.0274(3) Uani d . 1
H H16 0.7283 0.6177 0.4125 0.033 Uiso calc R 1
C C17 0.89758(16) 0.57311(10) 0.38651(8) 0.0233(2) Uani d . 1
H H17 0.9244 0.6360 0.3770 0.028 Uiso calc R 1
C C18 0.61530(19) 0.45797(15) 0.44829(10) 0.0352(3) Uani d . 1
H H18A 0.6093 0.3901 0.4613 0.053 Uiso calc R 1
H H18B 0.5175 0.4774 0.4081 0.053 Uiso calc R 1
H H18C 0.6382 0.4998 0.4904 0.053 Uiso calc R 1
C C19 0.51164(12) 0.59192(8) 0.15662(6) 0.01492(18) Uani d . 1
C C20 0.53584(13) 0.69413(9) 0.15655(7) 0.0195(2) Uani d . 1
H H20 0.5836 0.7198 0.1293 0.023 Uiso calc R 1
C C21 0.48931(15) 0.75812(10) 0.19693(8) 0.0268(3) Uani d . 1
H H21 0.5076 0.8260 0.1971 0.032 Uiso calc R 1
C C22 0.41570(16) 0.72071(12) 0.23691(8) 0.0295(3) Uani d . 1
H H22 0.3846 0.7634 0.2639 0.035 Uiso calc R 1
C C23 0.38881(16) 0.61938(12) 0.23646(8) 0.0281(3) Uani d . 1
H H23 0.3378 0.5943 0.2624 0.034 Uiso calc R 1
C C24 0.43787(14) 0.55503(10) 0.19723(7) 0.0213(2) Uani d . 1
H H24 0.4214 0.4870 0.1981 0.026 Uiso calc R 1
C C25 1.08137(13) 0.32202(9) 0.21256(7) 0.0192(2) Uani d . 1
H H25A 1.1749 0.3178 0.2595 0.023 Uiso calc R 1
H H25B 1.0426 0.2549 0.1982 0.023 Uiso calc R 1
C C26 1.12569(16) 0.36324(11) 0.15477(9) 0.0265(3) Uani d . 1
H H26A 1.2025 0.3210 0.1513 0.040 Uiso calc R 1
H H26B 1.1676 0.4289 0.1689 0.040 Uiso calc R 1
H H26C 1.0350 0.3659 0.1075 0.040 Uiso calc R 1

loop_
_atom_site_aniso_label
_atom_site_aniso_U_11
_atom_site_aniso_U_22
_atom_site_aniso_U_33
_atom_site_aniso_U_12
_atom_site_aniso_U_13
_atom_site_aniso_U_23
Br1 0.01395(4) 0.02093(5) 0.01897(6) -0.00094(4) 0.00462(4) -0.00109(4)
S1 0.01233(9) 0.01608(11) 0.01730(12) -0.00234(8) 0.00355(8) 0.00071(9)
O1 0.0193(4) 0.0188(4) 0.0239(5) -0.0068(3) 0.0058(3) -0.0019(3)
O2 0.0137(3) 0.0224(4) 0.0233(4) 0.0014(3) 0.0031(3) 0.0035(3)
N1 0.0130(3) 0.0142(4) 0.0165(4) 0.0004(3) 0.0046(3) 0.0013(3)
N2 0.0143(3) 0.0113(4) 0.0230(5) 0.0005(3) 0.0068(3) -0.0021(3)
C1 0.0139(4) 0.0123(4) 0.0172(5) -0.0001(3) 0.0057(3) 0.0005(3)
C2 0.0128(3) 0.0117(4) 0.0150(4) 0.0002(3) 0.0064(3) -0.0001(3)
C3 0.0136(4) 0.0126(4) 0.0143(4) 0.0000(3) 0.0067(3) -0.0001(3)
C4 0.0140(4) 0.0128(4) 0.0137(4) -0.0004(3) 0.0068(3) -0.0002(3)
C5 0.0151(4) 0.0150(4) 0.0150(5) 0.0005(3) 0.0067(3) 0.0001(3)
C6 0.0140(4) 0.0170(5) 0.0155(5) -0.0018(3) 0.0054(3) -0.0011(4)
C7 0.0172(4) 0.0156(4) 0.0199(5) -0.0028(3) 0.0067(4) -0.0028(4)
C8 0.0176(4) 0.0133(4) 0.0218(5) -0.0011(3) 0.0072(4) -0.0024(4)
C9 0.0147(4) 0.0131(4) 0.0163(5) 0.0001(3) 0.0070(3) 0.0000(3)
C10 0.0128(4) 0.0126(4) 0.0166(5) 0.0002(3) 0.0064(3) -0.0001(3)
C11 0.0141(4) 0.0133(4) 0.0172(5) 0.0001(3) 0.0061(3) 0.0009(4)
C12 0.0157(4) 0.0206(5) 0.0148(5) -0.0023(3) 0.0045(4) 0.0004(4)
C13 0.0157(4) 0.0215(5) 0.0183(5) -0.0002(3) 0.0045(4) 0.0045(4)
C14 0.0195(5) 0.0283(6) 0.0191(5) -0.0039(4) 0.0068(4) 0.0039(5)
C15 0.0231(5) 0.0342(7) 0.0169(5) -0.0046(5) 0.0094(4) -0.0031(5)
C16 0.0328(6) 0.0282(7) 0.0260(7) -0.0002(5) 0.0176(5) -0.0061(5)
C17 0.0300(6) 0.0197(5) 0.0228(6) -0.0022(4) 0.0141(5) -0.0038(4)
C18 0.0327(7) 0.0498(10) 0.0309(8) -0.0065(6) 0.0212(6) -0.0053(7)
C19 0.0133(4) 0.0147(4) 0.0157(5) 0.0018(3) 0.0056(3) -0.0021(3)
C20 0.0185(4) 0.0152(5) 0.0220(6) 0.0024(3) 0.0067(4) -0.0019(4)
C21 0.0241(5) 0.0196(5) 0.0304(7) 0.0064(4) 0.0067(5) -0.0080(5)
C22 0.0244(5) 0.0361(7) 0.0248(6) 0.0097(5) 0.0084(5) -0.0108(5)
C23 0.0251(5) 0.0393(8) 0.0240(6) 0.0039(5) 0.0146(5) -0.0052(6)
C24 0.0210(5) 0.0242(6) 0.0216(6) 0.0001(4) 0.0123(4) -0.0023(4)
C25 0.0162(4) 0.0161(5) 0.0244(6) 0.0032(3) 0.0083(4) 0.0012(4)
C26 0.0230(5) 0.0265(6) 0.0361(8) 0.0056(4) 0.0188(5) 0.0046(5)

loop_
_atom_type_symbol
_atom_type_description
_atom_type_scat_dispersion_real
_atom_type_scat_dispersion_imag
_atom_type_scat_source
C C 0.0033 0.0016 'International Tables Vol C Tables 4.2.6.8 and 6.1.1.4'
H H 0.0000 0.0000 'International Tables Vol C Tables 4.2.6.8 and 6.1.1.4'
Br Br -0.2901 2.4595 'International Tables Vol C Tables 4.2.6.8 and 6.1.1.4'
N N 0.0061 0.0033 'International Tables Vol C Tables 4.2.6.8 and 6.1.1.4'
O O 0.0106 0.0060 'International Tables Vol C Tables 4.2.6.8 and 6.1.1.4'
S S 0.1246 0.1234 'International Tables Vol C Tables 4.2.6.8 and 6.1.1.4'

loop_
_geom_angle_atom_site_label_1
_geom_angle_atom_site_label_2
_geom_angle_atom_site_label_3
_geom_angle
O2 S1 O1 119.64(6)
O2 S1 N1 106.93(6)
O1 S1 N1 106.70(6)
O2 S1 C12 108.58(6)
O1 S1 C12 107.56(6)
N1 S1 C12 106.77(5)
C1 N1 C11 109.52(8)
C1 N1 S1 114.59(8)
C11 N1 S1 117.20(8)
C9 N2 C10 116.82(9)
C9 N2 H1N2 117.8(13)
C10 N2 H1N2 117.2(13)
N1 C1 C2 102.39(8)
N1 C1 H1A 111.3
C2 C1 H1A 111.3
N1 C1 H1B 111.3
C2 C1 H1B 111.3
H1A C1 H1B 109.2
C10 C2 C1 100.61(8)
C10 C2 C3 113.45(9)
C1 C2 C3 118.62(9)
C10 C2 H2 107.9
C1 C2 H2 107.9
C3 C2 H2 107.9
C19 C3 C2 108.23(9)
C19 C3 C4 115.39(9)
C2 C3 C4 108.39(9)
C19 C3 H3 108.2
C2 C3 H3 108.2
C4 C3 H3 108.2
C5 C4 C9 118.53(10)
C5 C4 C3 119.87(9)
C9 C4 C3 121.58(9)
C6 C5 C4 120.63(10)
C6 C5 H5 119.7
C4 C5 H5 119.7
C7 C6 C5 121.05(10)
C7 C6 Br1 118.84(8)
C5 C6 Br1 120.10(8)
C8 C7 C6 118.84(10)
C8 C7 H7 120.6
C6 C7 H7 120.6
C7 C8 C9 121.34(11)
C7 C8 H8 119.3
C9 C8 H8 119.3
N2 C9 C8 118.47(10)
N2 C9 C4 121.95(10)
C8 C9 C4 119.54(10)
N2 C10 C2 109.73(9)
N2 C10 C11 114.21(9)
C2 C10 C11 101.94(9)
N2 C10 H10 110.2
C2 C10 H10 110.2
C11 C10 H10 110.2
N1 C11 C25 114.16(9)
N1 C11 C10 101.06(8)
C25 C11 C10 115.98(10)
N1 C11 H11 108.4
C25 C11 H11 108.4
C10 C11 H11 108.4
C13 C12 C17 120.60(12)
C13 C12 S1 119.32(10)
C17 C12 S1 119.91(10)
C12 C13 C14 119.25(12)
C12 C13 H13 120.4
C14 C13 H13 120.4
C15 C14 C13 120.98(12)
C15 C14 H14 119.5
C13 C14 H14 119.5
C14 C15 C16 118.77(12)
C14 C15 C18 121.14(14)
C16 C15 C18 120.09(14)
C17 C16 C15 121.01(13)
C17 C16 H16 119.5
C15 C16 H16 119.5
C16 C17 C12 119.34(13)
C16 C17 H17 120.3
C12 C17 H17 120.3
C15 C18 H18A 109.5
C15 C18 H18B 109.5
H18A C18 H18B 109.5
C15 C18 H18C 109.5
H18A C18 H18C 109.5
H18B C18 H18C 109.5
C20 C19 C24 118.71(11)
C20 C19 C3 119.97(10)
C24 C19 C3 120.91(10)
C21 C20 C19 120.71(13)
C21 C20 H20 119.6
C19 C20 H20 119.6
C22 C21 C20 120.10(13)
C22 C21 H21 120.0
C20 C21 H21 120.0
C23 C22 C21 119.70(12)
C23 C22 H22 120.1
C21 C22 H22 120.1
C22 C23 C24 120.29(14)
C22 C23 H23 119.9
C24 C23 H23 119.9
C23 C24 C19 120.47(13)
C23 C24 H24 119.8
C19 C24 H24 119.8
C26 C25 C11 115.82(10)
C26 C25 H25A 108.3
C11 C25 H25A 108.3
C26 C25 H25B 108.3
C11 C25 H25B 108.3
H25A C25 H25B 107.4
C25 C26 H26A 109.5
C25 C26 H26B 109.5
H26A C26 H26B 109.5
C25 C26 H26C 109.5
H26A C26 H26C 109.5
H26B C26 H26C 109.5

loop_
_geom_bond_atom_site_label_1
_geom_bond_atom_site_label_2
_geom_bond_distance
Br1 C6 1.9048(11)
S1 O2 1.4363(10)
S1 O1 1.4392(9)
S1 N1 1.6375(10)
S1 C12 1.7619(12)
N1 C1 1.5025(14)
N1 C11 1.5083(15)
N2 C9 1.3930(14)
N2 C10 1.4408(14)
N2 H1N2 0.83(2)
C1 C2 1.5239(14)
C1 H1A 0.97
C1 H1B 0.97
C2 C10 1.5140(15)
C2 C3 1.5260(14)
C2 H2 0.98
C3 C19 1.5171(15)
C3 C4 1.5306(15)
C3 H3 0.98
C4 C5 1.4006(14)
C4 C9 1.4145(15)
C5 C6 1.3898(15)
C5 H5 0.93
C6 C7 1.3881(17)
C7 C8 1.3867(16)
C7 H7 0.93
C8 C9 1.4003(16)
C8 H8 0.93
C10 C11 1.5294(15)
C10 H10 0.98
C11 C25 1.5230(16)
C11 H11 0.98
C12 C13 1.3909(17)
C12 C17 1.3937(19)
C13 C14 1.3940(18)
C13 H13 0.93
C14 C15 1.393(2)
C14 H14 0.93
C15 C16 1.395(2)
C15 C18 1.505(2)
C16 C17 1.389(2)
C16 H16 0.93
C17 H17 0.93
C18 H18A 0.96
C18 H18B 0.96
C18 H18C 0.96
C19 C20 1.3952(16)
C19 C24 1.3976(17)
C20 C21 1.3929(18)
C20 H20 0.93
C21 C22 1.389(2)
C21 H21 0.93
C22 C23 1.387(2)
C22 H22 0.93
C23 C24 1.3933(19)
C23 H23 0.93
C24 H24 0.93
C25 C26 1.5188(19)
C25 H25A 0.97
C25 H25B 0.97
C26 H26A 0.96
C26 H26B 0.96
C26 H26C 0.96

loop_
_geom_hbond_atom_site_label_D
_geom_hbond_atom_site_label_H
_geom_hbond_atom_site_label_A
_geom_hbond_site_symmetry_A
_geom_hbond_distance_DH
_geom_hbond_distance_HA
_geom_hbond_distance_DA
_geom_hbond_angle_DHA
_geom_hbond_publ_flag
N2 H1N2 O1 2_745 0.83(2) 2.33(2) 3.1381(14) 162(2) y
C25 H25A O2 . 0.97 2.49 3.1312(15) 123 y
C3 H3 Cg1 3_665 0.98 2.83 3.7921(12) 168 y

loop_
_geom_torsion_atom_site_label_1
_geom_torsion_atom_site_label_2
_geom_torsion_atom_site_label_3
_geom_torsion_atom_site_label_4
_geom_torsion
O2 S1 N1 C1 171.86(8)
O1 S1 N1 C1 -59.00(9)
C12 S1 N1 C1 55.78(9)
O2 S1 N1 C11 41.45(9)
O1 S1 N1 C11 170.58(8)
C12 S1 N1 C11 -74.64(9)
C11 N1 C1 C2 14.81(12)
S1 N1 C1 C2 -119.27(8)
N1 C1 C2 C10 -39.19(10)
N1 C1 C2 C3 -163.49(9)
C10 C2 C3 C19 171.06(9)
C1 C2 C3 C19 -71.20(12)
C10 C2 C3 C4 45.25(12)
C1 C2 C3 C4 162.98(9)
C19 C3 C4 C5 41.53(14)
C2 C3 C4 C5 163.04(10)
C19 C3 C4 C9 -140.35(11)
C2 C3 C4 C9 -18.85(14)
C9 C4 C5 C6 -1.42(17)
C3 C4 C5 C6 176.75(10)
C4 C5 C6 C7 -0.96(18)
C4 C5 C6 Br1 178.88(9)
C5 C6 C7 C8 2.08(19)
Br1 C6 C7 C8 -177.76(10)
C6 C7 C8 C9 -0.81(19)
C10 N2 C9 C8 160.86(11)
C10 N2 C9 C4 -21.63(16)
C7 C8 C9 N2 176.02(11)
C7 C8 C9 C4 -1.56(18)
C5 C4 C9 N2 -174.85(11)
C3 C4 C9 N2 7.01(17)
C5 C4 C9 C8 2.64(17)
C3 C4 C9 C8 -175.50(11)
C9 N2 C10 C2 47.11(14)
C9 N2 C10 C11 160.83(10)
C1 C2 C10 N2 171.23(9)
C3 C2 C10 N2 -61.01(12)
C1 C2 C10 C11 49.81(10)
C3 C2 C10 C11 177.58(9)
C1 N1 C11 C25 140.52(10)
S1 N1 C11 C25 -86.74(11)
C1 N1 C11 C10 15.29(11)
S1 N1 C11 C10 148.03(8)
N2 C10 C11 N1 -158.08(9)
C2 C10 C11 N1 -39.82(10)
N2 C10 C11 C25 77.92(13)
C2 C10 C11 C25 -163.81(9)
O2 S1 C12 C13 -30.53(11)
O1 S1 C12 C13 -161.35(9)
N1 S1 C12 C13 84.45(10)
O2 S1 C12 C17 154.32(10)
O1 S1 C12 C17 23.50(12)
N1 S1 C12 C17 -90.71(11)
C17 C12 C13 C14 -0.47(18)
S1 C12 C13 C14 -175.59(9)
C12 C13 C14 C15 2.16(19)
C13 C14 C15 C16 -2.0(2)
C13 C14 C15 C18 177.98(13)
C14 C15 C16 C17 0.1(2)
C18 C15 C16 C17 -179.85(14)
C15 C16 C17 C12 1.5(2)
C13 C12 C17 C16 -1.4(2)
S1 C12 C17 C16 173.74(11)
C2 C3 C19 C20 95.33(12)
C4 C3 C19 C20 -143.08(11)
C2 C3 C19 C24 -77.22(12)
C4 C3 C19 C24 44.37(14)
C24 C19 C20 C21 0.84(17)
C3 C19 C20 C21 -171.88(11)
C19 C20 C21 C22 -1.04(19)
C20 C21 C22 C23 0.0(2)
C21 C22 C23 C24 1.2(2)
C22 C23 C24 C19 -1.4(2)
C20 C19 C24 C23 0.37(18)
C3 C19 C24 C23 173.02(11)
N1 C11 C25 C26 -62.22(14)
C10 C11 C25 C26 54.68(14)
